data_7121404
loop_
_publ_author_name
'Ni, Ai-Yun'
'Mu, Ying'
'Pan, Jie'
'Han, Song-De'
'Shang, Meng-Meng'
'Wang, Guo-Ming'

_publ_section_title
;
 An organic-inorganic hybrid zinc phosphite framework with room
 temperature phosphorescence.
;
_journal_issue 30
_journal_name_full 'Chemical communications (Cambridge, England)'
_journal_page_first 3712
_journal_page_last 3714
_journal_paper_doi 10.1039/c8cc00724a
_journal_volume 54
_journal_year 2018
_chemical_formula_sum 'C30 H44 N12 O30 P8 Zn8'
_chemical_formula_weight 1823.49
_space_group_crystal_system trigonal
_space_group_IT_number 145
_space_group_name_Hall 'P 32'
_space_group_name_H-M_alt 'P 32'
_symmetry_space_group_name_Hall 'P 32'
_symmetry_space_group_name_H-M 'P 32'
_atom_sites_solution_hydrogens mixed
_audit_creation_method SHELXL-2016/6
_audit_update_record
;
2018-01-26 deposited with the CCDC.
2018-03-20 downloaded from the CCDC.
;
_cell_angle_alpha 90
_cell_angle_beta 90
_cell_angle_gamma 120
_cell_formula_units_Z 3
_cell_length_a 15.2377(9)
_cell_length_b 15.2377(9)
_cell_length_c 21.055(2)
_cell_measurement_reflns_used 3524
_cell_measurement_temperature 293(2)
_cell_measurement_theta_max 30.7990
_cell_measurement_theta_min 2.5200
_cell_volume 4233.7(5)
_computing_structure_refinement 'SHELXL-2016/6 (Sheldrick, 2016)'
_diffrn_ambient_temperature 293(2)
_diffrn_measured_fraction_theta_full 0.999
_diffrn_measured_fraction_theta_max 0.909
_diffrn_measurement_device_type 'XtaLAB Mini'
_diffrn_radiation_type MoK\a
_diffrn_radiation_wavelength 0.71073
_diffrn_reflns_av_R_equivalents 0.0447
_diffrn_reflns_av_unetI/netI 0.0910
_diffrn_reflns_Laue_measured_fraction_full 0.999
_diffrn_reflns_Laue_measured_fraction_max 0.909
_diffrn_reflns_limit_h_max 4
_diffrn_reflns_limit_h_min -22
_diffrn_reflns_limit_k_max 21
_diffrn_reflns_limit_k_min -6
_diffrn_reflns_limit_l_max 31
_diffrn_reflns_limit_l_min -23
_diffrn_reflns_number 15862
_diffrn_reflns_point_group_measured_fraction_full 0.999
_diffrn_reflns_point_group_measured_fraction_max 0.909
_diffrn_reflns_theta_full 25.242
_diffrn_reflns_theta_max 32.559
_diffrn_reflns_theta_min 2.475
_exptl_absorpt_coefficient_mu 3.666
_exptl_absorpt_correction_T_max 0.536
_exptl_absorpt_correction_T_min 0.464
_exptl_absorpt_correction_type multi-scan
_exptl_crystal_colour colorless
_exptl_crystal_density_diffrn 2.146
_exptl_crystal_description block
_exptl_crystal_F_000 2724
_exptl_crystal_size_max 0.22
_exptl_crystal_size_mid 0.21
_exptl_crystal_size_min 0.17
_refine_diff_density_max 1.963
_refine_diff_density_min -1.330
_refine_diff_density_rms 0.294
_refine_ls_abs_structure_details
;
 Refined as an inversion twin.
;
_refine_ls_abs_structure_Flack 0.57(5)
_refine_ls_extinction_method none
_refine_ls_goodness_of_fit_ref 1.074
_refine_ls_hydrogen_treatment constr
_refine_ls_matrix_type full
_refine_ls_number_parameters 734
_refine_ls_number_reflns 13492
_refine_ls_number_restraints 333
_refine_ls_restrained_S_all 1.069
_refine_ls_R_factor_all 0.1302
_refine_ls_R_factor_gt 0.1015
_refine_ls_shift/su_max 0.000
_refine_ls_shift/su_mean 0.000
_refine_ls_structure_factor_coef Fsqd
_refine_ls_weighting_details 'w=1/[\s^2^(Fo^2^)+(0.0217P)^2^+188.6482P] where P=(Fo^2^+2Fc^2^)/3'
_refine_ls_weighting_scheme calc
_refine_ls_wR_factor_gt 0.2526
_refine_ls_wR_factor_ref 0.2683
_reflns_Friedel_coverage 1.000
_reflns_Friedel_fraction_full 0.999
_reflns_Friedel_fraction_max 0.909
_reflns_number_gt 10137
_reflns_number_total 13492
_reflns_threshold_expression 'I > 2\s(I)'
_cod_data_source_file c8cc00724a2.cif
_cod_data_source_block 1
_cod_depositor_comments 'Adding full bibliography for 7121404.cif.'
_cod_original_cell_volume 4233.8(6)
_cod_database_code 7121404
_shelx_shelxl_version_number 2016/6
_shelx_space_group_comment
;
The symmetry employed for this shelxl refinement is uniquely defined
by the following loop, which should always be used as a source of
symmetry information in preference to the above space-group names.
They are only intended as comments.
;

loop_
_space_group_symop_operation_xyz
'x, y, z'
'-y, x-y, z+2/3'
'-x+y, -x, z+1/3'

loop_
_atom_site_label
_atom_site_type_symbol
_atom_site_fract_x
_atom_site_fract_y
_atom_site_fract_z
_atom_site_U_iso_or_equiv
_atom_site_adp_type
_atom_site_occupancy
_atom_site_site_symmetry_order
_atom_site_calc_flag
_atom_site_refinement_flags_posn
_atom_site_refinement_flags_adp
C1 C 0.8352(10) 0.3038(12) 0.8564(10) 0.038(6) Uani 1 1 d G U
H1 H 0.771039 0.286015 0.841386 0.045 Uiso 1 1 calc R U
C2 C 0.9178(13) 0.4040(10) 0.8637(10) 0.036(6) Uani 1 1 d G U
H2 H 0.917161 0.463353 0.854278 0.044 Uiso 1 1 calc R U
N1 N 1.0014(10) 0.3978(9) 0.8879(9) 0.028(4) Uani 1 1 d G U
C3 C 0.9706(10) 0.2937(10) 0.8956(9) 0.027(5) Uani 1 1 d G U
H3 H 1.010638 0.268070 0.910775 0.032 Uiso 1 1 calc R U
N2 N 0.8679(10) 0.2357(8) 0.8762(8) 0.023(4) Uani 1 1 d G U
N3 N 0.5570(13) -0.0786(13) 0.8779(10) 0.021(4) Uani 1 1 d . U
N4 N 0.4048(12) -0.1082(12) 0.8880(9) 0.018(3) Uani 1 1 d . U
C4 C 0.497(3) -0.183(3) 0.879(2) 0.067(10) Uani 1 1 d . U
H4 H 0.518203 -0.230502 0.875547 0.080 Uiso 1 1 calc R U
C5 C 0.3990(18) -0.201(2) 0.8861(15) 0.037(6) Uani 1 1 d . U
H5 H 0.340380 -0.263658 0.888998 0.045 Uiso 1 1 calc R U
C6 C 0.4969(17) -0.0394(16) 0.8841(12) 0.024(4) Uani 1 1 d . U
H6 H 0.519507 0.029661 0.885528 0.029 Uiso 1 1 calc R U
C9 C 0.8302(8) -0.1765(10) 0.8803(9) 0.035(6) Uani 1 1 d G U
H9 H 0.761726 -0.223027 0.885825 0.042 Uiso 1 1 calc R U
N5 N 0.8729(11) -0.0711(11) 0.8689(9) 0.029(4) Uani 1 1 d G U
C7 C 0.9795(11) -0.0279(8) 0.8632(11) 0.046(7) Uani 1 1 d G U
H7 H 1.025905 0.040019 0.855723 0.055 Uiso 1 1 calc R U
C8 C 1.0027(9) -0.1067(11) 0.8711(10) 0.031(5) Uani 1 1 d G U
H8 H 1.066976 -0.099354 0.869621 0.037 Uiso 1 1 calc R U
N6 N 0.9104(11) -0.1985(9) 0.8816(7) 0.016(3) Uani 1 1 d G U
C10 C 0.8178(10) 0.1347(7) 0.8762(8) 0.021(4) Uani 1 1 d G U
C11 C 0.8726(7) 0.0841(11) 0.8758(8) 0.024(4) Uani 1 1 d G U
H11 H 0.943024 0.120758 0.875030 0.028 Uiso 1 1 calc R U
C12 C 0.8220(11) -0.0212(11) 0.8766(8) 0.027(5) Uani 1 1 d G U
C13 C 0.7168(11) -0.0759(7) 0.8778(8) 0.029(5) Uani 1 1 d G U
H13 H 0.682949 -0.146370 0.878293 0.035 Uiso 1 1 calc R U
C14 C 0.6620(7) -0.0254(10) 0.8782(8) 0.022(4) Uani 1 1 d G U
C15 C 0.7125(10) 0.0799(10) 0.8774(8) 0.022(4) Uani 1 1 d G U
H15 H 0.675898 0.113743 0.877652 0.026 Uiso 1 1 calc R U
C18 C 1.0424(10) 0.0909(8) 1.0307(8) 0.021(4) Uani 1 1 d G U
H18 H 1.020425 0.024224 1.018921 0.026 Uiso 1 1 calc R U
N8 N 0.9795(7) 0.1330(10) 1.0434(7) 0.019(3) Uani 1 1 d G U
C16 C 1.0430(11) 0.2365(10) 1.0598(9) 0.025(5) Uani 1 1 d G U
H16 H 1.021495 0.282026 1.070276 0.030 Uiso 1 1 calc R U
C17 C 1.1451(9) 0.2583(9) 1.0572(9) 0.027(5) Uani 1 1 d G U
H17 H 1.202197 0.320638 1.065825 0.033 Uiso 1 1 calc R U
N7 N 1.1447(8) 0.1683(11) 1.0393(8) 0.032(5) Uani 1 1 d G U
N10 N 0.6588(14) 0.1308(14) 1.0324(9) 0.021(4) Uani 1 1 d . U
N9 N 0.6283(16) 0.2532(17) 1.0212(11) 0.031(5) Uani 1 1 d . U
C19 C 0.562(2) 0.0930(19) 1.0387(15) 0.036(6) Uani 1 1 d . U
H19 H 0.514041 0.025765 1.047294 0.043 Uiso 1 1 calc R U
C20 C 0.544(2) 0.169(2) 1.0304(15) 0.039(6) Uani 1 1 d . U
H20 H 0.479768 0.163152 1.031116 0.046 Uiso 1 1 calc R U
C21 C 0.6982(17) 0.2292(16) 1.0230(12) 0.026(5) Uani 1 1 d . U
H21 H 0.767055 0.274827 1.018344 0.031 Uiso 1 1 calc R U
C24 C 0.5597(9) -0.2467(10) 1.0407(9) 0.031(5) Uani 1 1 d G U
H24 H 0.512783 -0.225443 1.034530 0.037 Uiso 1 1 calc R U
N11 N 0.5369(9) -0.3482(9) 1.0505(9) 0.029(4) Uani 1 1 d G U
C22 C 0.6299(11) -0.3476(9) 1.0579(10) 0.034(5) Uani 1 1 d G U
H22 H 0.636946 -0.403983 1.064907 0.041 Uiso 1 1 calc R U
C23 C 0.7101(8) -0.2458(11) 1.0525(9) 0.027(5) Uani 1 1 d G U
H23 H 0.778893 -0.223812 1.055496 0.033 Uiso 1 1 calc R U
N12 N 0.6667(9) -0.1834(8) 1.0419(8) 0.020(4) Uani 1 1 d G U
C25 C 0.8765(6) 0.0787(10) 1.0465(8) 0.020(4) Uani 1 1 d G U
C26 C 0.8238(10) -0.0265(10) 1.0484(8) 0.021(4) Uani 1 1 d G U
H26 H 0.858996 -0.061658 1.051359 0.025 Uiso 1 1 calc R U
C27 C 0.7185(10) -0.0793(7) 1.0461(8) 0.021(4) Uani 1 1 d G U
C28 C 0.6659(6) -0.0268(10) 1.0417(8) 0.020(4) Uani 1 1 d G U
H28 H 0.595497 -0.062154 1.040100 0.024 Uiso 1 1 calc R U
C29 C 0.7186(10) 0.0785(10) 1.0397(8) 0.019(4) Uani 1 1 d G U
C30 C 0.8238(10) 0.1312(7) 1.0421(8) 0.032(5) Uani 1 1 d G U
H30 H 0.859075 0.201688 1.040770 0.038 Uiso 1 1 calc R U
O1 O 1.6680(17) 0.4201(17) 0.9218(6) 0.049(5) Uani 1 1 d D U
O2 O 1.5788(12) 0.4720(14) 0.8371(10) 0.039(5) Uani 1 1 d D .
O3 O 1.7603(13) 0.5645(11) 0.8473(9) 0.045(5) Uani 1 1 d D .
O4 O 1.5519(12) 0.4091(11) 1.0522(7) 0.024(3) Uani 1 1 d D U
O5 O 1.3752(14) 0.2455(12) 1.0501(8) 0.029(4) Uani 1 1 d D U
O6 O 1.3899(12) 0.4186(13) 1.0571(8) 0.031(4) Uani 1 1 d D .
O7 O 1.2077(15) 0.0126(16) 1.0502(10) 0.046(5) Uani 1 1 d D U
O8 O 1.1435(11) -0.1624(11) 1.0864(9) 0.031(4) Uani 1 1 d D .
O9 O 1.266(2) -0.0995(16) 0.9929(7) 0.065(7) Uani 1 1 d D .
O10 O 1.3477(12) 0.4152(12) 0.8483(7) 0.026(4) Uani 1 1 d D U
O11 O 1.3926(13) 0.5360(11) 0.9384(9) 0.039(5) Uani 1 1 d D .
O12 O 1.2347(17) 0.4834(15) 0.8709(8) 0.043(5) Uani 1 1 d D .
O13 O 1.3092(14) 0.5841(19) 1.0527(11) 0.055(6) Uani 1 1 d D .
O14 O 1.1378(14) 0.5028(15) 0.9990(6) 0.039(5) Uani 1 1 d D .
O15 O 1.2081(12) 0.6694(11) 1.0580(8) 0.028(4) Uani 1 1 d D U
O16 O 1.1527(16) 0.6386(14) 0.8777(9) 0.039(5) Uani 1 1 d D U
O17 O 0.9982(13) 0.6444(15) 0.8646(8) 0.035(4) Uani 1 1 d D U
O18 O 1.1636(14) 0.8024(13) 0.8663(8) 0.039(5) Uani 1 1 d D .
O19 O 0.8819(12) 0.6503(11) 0.9846(8) 0.028(4) Uani 1 1 d D .
O20 O 0.7830(11) 0.4892(13) 1.0500(7) 0.027(4) Uani 1 1 d D .
O21 O 0.9645(13) 0.6037(11) 1.0743(6) 0.029(4) Uani 1 1 d D .
O22 O 1.3416(15) 1.0491(15) 0.8799(12) 0.063(8) Uani 1 1 d D .
O23 O 1.2518(15) 1.142(2) 0.9245(7) 0.050(6) Uani 1 1 d D .
O24 O 1.4076(13) 1.2317(13) 0.8662(10) 0.041(5) Uani 1 1 d D .
P1 P 1.6741(5) 0.4707(5) 0.8590(3) 0.0273(13) Uani 1 1 d D .
P2 P 1.4385(4) 0.3608(4) 1.0326(3) 0.0221(13) Uani 1 1 d D .
P3 P 1.2326(4) -0.0705(4) 1.0564(3) 0.0249(12) Uani 1 1 d D .
P4 P 1.3084(4) 0.4545(4) 0.9007(3) 0.0252(12) Uani 1 1 d D .
P5 P 1.2060(5) 0.5676(5) 1.0545(3) 0.0318(15) Uani 1 1 d D .
P6 P 1.1038(4) 0.6970(5) 0.8892(3) 0.0292(16) Uani 1 1 d D .
P7 P 0.8832(4) 0.5650(4) 1.0205(3) 0.0226(11) Uani 1 1 d D .
P8 P 1.3121(5) 1.1355(4) 0.8729(3) 0.0255(12) Uani 1 1 d D .
Zn1 Zn 1.6553(2) 0.3951(2) 1.00973(14) 0.0257(6) Uani 1 1 d . .
Zn2 Zn 1.2517(2) 0.1423(2) 1.01651(15) 0.0271(6) Uani 1 1 d . .
Zn3 Zn 1.44312(19) 0.36144(18) 0.83070(15) 0.0236(6) Uani 1 1 d . .
Zn4 Zn 1.29966(18) 0.41083(18) 0.75706(15) 0.0230(6) Uani 1 1 d . .
Zn5 Zn 1.4035(2) 0.5436(2) 1.03048(14) 0.0248(6) Uani 1 1 d . .
Zn6 Zn 1.1363(2) 0.5113(2) 0.90859(14) 0.0241(6) Uani 1 1 d . .
Zn7 Zn 0.8856(2) 0.6622(2) 0.89243(14) 0.0237(6) Uani 1 1 d . .
Zn8 Zn 1.28476(19) 0.91356(19) 0.90650(12) 0.0251(6) Uani 1 1 d . .
H1A H 1.674060 0.403078 0.817920 0.030 Uiso 1 1 d DR U
H2A H 1.438519 0.362874 0.968665 0.030 Uiso 1 1 d DR U
H3A H 1.312953 -0.038971 1.095344 0.030 Uiso 1 1 d DR U
H4A H 1.252632 0.375891 0.939554 0.030 Uiso 1 1 d DR U
H5A H 1.157866 0.516418 1.107591 0.030 Uiso 1 1 d DR U
H6A H 1.095440 0.703512 0.952988 0.030 Uiso 1 1 d DR U
H7A H 0.910902 0.514433 0.979295 0.030 Uiso 1 1 d DR U
H8A H 1.259874 1.111266 0.817935 0.030 Uiso 1 1 d DR U
O1W O 0.1181(15) 0.2075(18) 0.8731(12) 0.054(6) Uani 1 1 d . .
O2W O 0.9406(12) 0.3773(13) 0.0464(9) 0.031(4) Uani 1 1 d . .
O3W O 0.9584(15) 0.8514(16) 0.0398(13) 0.048(6) Uani 1 1 d . .
O4W O 0.5886(18) 0.6560(16) 0.8840(10) 0.045(5) Uani 1 1 d . .
O5W O 0.578(2) 0.195(2) 0.8463(13) 0.063(7) Uani 1 1 d . .
O6W O 0.4214(14) 0.8431(15) 0.0679(14) 0.054(7) Uani 1 1 d . .

loop_
_atom_site_aniso_label
_atom_site_aniso_U_11
_atom_site_aniso_U_22
_atom_site_aniso_U_33
_atom_site_aniso_U_23
_atom_site_aniso_U_13
_atom_site_aniso_U_12
C1 0.032(9) 0.032(9) 0.049(11) 0.008(8) -0.018(8) 0.015(8)
C2 0.030(9) 0.034(10) 0.048(11) -0.010(8) -0.020(8) 0.019(8)
N1 0.037(9) 0.021(7) 0.034(9) -0.009(6) -0.008(7) 0.020(7)
C3 0.012(7) 0.025(8) 0.038(10) -0.010(7) -0.005(7) 0.005(6)
N2 0.022(7) 0.026(8) 0.028(8) -0.007(6) -0.009(6) 0.018(6)
N3 0.017(7) 0.013(7) 0.032(8) 0.005(6) 0.002(6) 0.008(6)
N4 0.010(6) 0.010(6) 0.034(8) -0.010(6) -0.009(6) 0.004(5)
C4 0.069(14) 0.058(14) 0.084(15) -0.003(10) 0.003(10) 0.041(11)
C5 0.015(8) 0.029(9) 0.066(12) -0.006(8) -0.007(8) 0.010(7)
C6 0.023(8) 0.017(7) 0.037(9) 0.008(7) 0.006(7) 0.013(6)
C9 0.048(11) 0.021(8) 0.036(10) 0.017(7) 0.006(8) 0.016(8)
N5 0.030(8) 0.025(8) 0.028(8) 0.000(7) -0.001(7) 0.012(7)
C7 0.040(11) 0.044(11) 0.069(13) 0.009(9) -0.010(9) 0.032(9)
C8 0.025(8) 0.025(8) 0.051(11) 0.001(8) 0.013(8) 0.019(7)
N6 0.016(3) 0.016(3) 0.017(3) 0.0001(12) -0.0001(12) 0.0085(19)
C10 0.021(4) 0.021(4) 0.021(4) 0.0004(12) -0.0003(12) 0.011(2)
C11 0.015(7) 0.024(8) 0.036(9) 0.008(7) -0.001(7) 0.013(7)
C12 0.029(9) 0.029(9) 0.024(9) 0.002(7) -0.005(7) 0.016(7)
C13 0.026(9) 0.023(9) 0.038(10) -0.002(8) 0.004(8) 0.013(7)
C14 0.019(8) 0.017(8) 0.027(9) -0.004(7) 0.008(7) 0.007(6)
C15 0.022(8) 0.018(7) 0.028(9) -0.003(7) -0.006(7) 0.012(6)
C18 0.013(7) 0.025(8) 0.027(8) -0.005(7) 0.002(6) 0.010(6)
N8 0.012(6) 0.020(7) 0.025(8) 0.003(6) 0.004(6) 0.009(5)
C16 0.017(7) 0.017(8) 0.046(10) -0.008(7) 0.000(7) 0.011(6)
C17 0.027(9) 0.028(9) 0.033(9) 0.003(7) 0.005(7) 0.018(7)
N7 0.022(8) 0.027(8) 0.036(9) 0.004(7) 0.005(7) 0.004(6)
N10 0.020(7) 0.020(7) 0.031(8) -0.001(6) -0.004(6) 0.015(6)
N9 0.028(8) 0.037(9) 0.038(9) 0.001(7) -0.003(7) 0.025(7)
C19 0.028(9) 0.028(9) 0.061(12) 0.008(8) -0.002(8) 0.022(8)
C20 0.027(9) 0.040(10) 0.058(12) 0.006(9) 0.006(8) 0.024(8)
C21 0.023(8) 0.017(8) 0.037(10) 0.003(7) 0.005(7) 0.010(7)
C24 0.027(9) 0.019(8) 0.046(10) 0.003(8) 0.001(8) 0.010(7)
N11 0.024(7) 0.021(7) 0.045(9) -0.008(7) -0.011(7) 0.015(6)
C22 0.029(9) 0.023(8) 0.050(11) 0.004(8) 0.003(8) 0.012(7)
C23 0.020(8) 0.021(8) 0.049(10) 0.000(7) -0.006(7) 0.016(7)
N12 0.011(6) 0.019(7) 0.033(8) -0.002(6) -0.003(6) 0.009(5)
C25 0.013(7) 0.018(7) 0.026(8) -0.005(7) 0.000(6) 0.005(6)
C26 0.009(7) 0.022(8) 0.036(9) 0.000(7) -0.006(6) 0.010(6)
C27 0.022(8) 0.020(8) 0.019(8) 0.001(7) -0.004(7) 0.009(6)
C28 0.008(7) 0.023(8) 0.026(8) 0.001(7) -0.003(6) 0.004(6)
C29 0.011(7) 0.017(7) 0.026(8) -0.002(6) 0.007(6) 0.005(6)
C30 0.024(9) 0.026(9) 0.045(10) 0.010(8) -0.004(8) 0.012(7)
O1 0.049(9) 0.049(9) 0.039(9) 0.023(7) -0.012(7) 0.017(7)
O2 0.013(7) 0.042(11) 0.055(12) -0.010(9) -0.005(8) 0.008(7)
O3 0.021(8) 0.044(11) 0.038(11) 0.009(9) -0.013(8) -0.007(8)
O4 0.020(6) 0.013(6) 0.036(8) -0.010(5) -0.006(6) 0.005(5)
O5 0.038(8) 0.014(6) 0.040(8) 0.004(6) -0.003(6) 0.016(6)
O6 0.010(7) 0.026(8) 0.055(12) -0.007(8) 0.005(7) 0.007(6)
O7 0.053(9) 0.032(8) 0.054(9) 0.013(7) 0.017(8) 0.021(7)
O8 0.033(9) 0.009(6) 0.043(10) 0.002(7) 0.019(8) 0.005(6)
O9 0.09(2) 0.040(12) 0.061(15) 0.021(11) 0.026(14) 0.033(13)
O10 0.026(7) 0.031(7) 0.035(8) -0.014(6) -0.006(6) 0.024(6)
O11 0.043(11) 0.029(9) 0.033(10) -0.011(8) -0.014(9) 0.010(8)
O12 0.056(13) 0.066(14) 0.040(11) -0.015(10) -0.008(10) 0.054(12)
O13 0.045(13) 0.062(15) 0.069(16) 0.023(13) 0.019(11) 0.036(12)
O14 0.025(9) 0.032(10) 0.039(11) 0.001(8) 0.010(8) -0.001(7)
O15 0.025(7) 0.032(7) 0.036(8) -0.012(6) 0.001(6) 0.022(6)
O16 0.051(9) 0.023(7) 0.059(9) -0.005(6) -0.014(7) 0.030(7)
O17 0.021(7) 0.041(8) 0.049(9) -0.008(7) -0.005(6) 0.020(6)
O18 0.023(9) 0.015(8) 0.056(12) 0.000(8) -0.006(9) -0.008(7)
O19 0.021(8) 0.033(9) 0.023(8) 0.006(7) -0.003(6) 0.009(7)
O20 0.019(8) 0.026(8) 0.022(8) 0.003(7) 0.000(6) 0.001(6)
O21 0.035(9) 0.014(7) 0.022(8) 0.003(6) -0.001(7) 0.000(6)
O22 0.048(13) 0.020(9) 0.11(2) 0.033(12) 0.033(13) 0.011(9)
O23 0.027(10) 0.093(19) 0.025(10) 0.019(11) 0.011(8) 0.026(11)
O24 0.041(11) 0.031(10) 0.058(13) -0.008(9) -0.010(10) 0.022(9)
P1 0.023(3) 0.031(3) 0.028(3) 0.000(3) -0.006(2) 0.013(3)
P2 0.014(2) 0.017(3) 0.032(4) 0.002(2) 0.002(2) 0.0053(19)
P3 0.024(3) 0.018(2) 0.032(3) 0.004(2) 0.004(2) 0.010(2)
P4 0.026(3) 0.027(3) 0.024(3) -0.003(2) -0.002(2) 0.014(2)
P5 0.032(3) 0.034(4) 0.037(4) -0.010(3) -0.007(3) 0.022(3)
P6 0.017(3) 0.021(3) 0.049(5) -0.001(3) -0.004(3) 0.010(2)
P7 0.016(2) 0.024(3) 0.026(3) 0.002(2) -0.001(2) 0.009(2)
P8 0.024(3) 0.017(2) 0.032(3) 0.002(2) 0.001(2) 0.007(2)
Zn1 0.0184(12) 0.0217(13) 0.0362(16) 0.0046(11) -0.0009(11) 0.0094(11)
Zn2 0.0183(12) 0.0184(12) 0.0440(16) 0.0023(12) 0.0068(12) 0.0088(10)
Zn3 0.0184(12) 0.0178(12) 0.0336(16) 0.0016(10) -0.0036(10) 0.0082(9)
Zn4 0.0165(11) 0.0168(12) 0.0338(16) 0.0015(10) -0.0011(10) 0.0069(9)
Zn5 0.0195(12) 0.0177(11) 0.0369(15) -0.0038(11) -0.0022(11) 0.0090(10)
Zn6 0.0162(12) 0.0188(12) 0.0378(16) -0.0013(11) 0.0003(11) 0.0092(10)
Zn7 0.0168(12) 0.0212(12) 0.0339(15) 0.0046(11) -0.0027(10) 0.0101(10)
Zn8 0.0189(12) 0.0169(11) 0.0408(15) 0.0014(11) 0.0062(11) 0.0098(10)
O1W 0.014(8) 0.055(13) 0.076(16) 0.015(12) -0.017(10) 0.004(8)
O2W 0.019(7) 0.019(7) 0.055(11) -0.006(8) 0.002(8) 0.009(6)
O3W 0.020(9) 0.030(10) 0.089(17) 0.010(11) -0.007(10) 0.008(8)
O4W 0.055(13) 0.039(11) 0.049(12) 0.000(10) -0.013(10) 0.029(10)
O5W 0.058(15) 0.072(17) 0.080(17) 0.021(14) 0.009(13) 0.048(14)
O6W 0.019(8) 0.024(9) 0.11(2) -0.009(11) -0.004(11) 0.006(7)

loop_
_atom_type_symbol
_atom_type_description
_atom_type_scat_dispersion_real
_atom_type_scat_dispersion_imag
_atom_type_scat_source
C C 0.0033 0.0016 'International Tables Vol C Tables 4.2.6.8 and 6.1.1.4'
H H 0.0000 0.0000 'International Tables Vol C Tables 4.2.6.8 and 6.1.1.4'
N N 0.0061 0.0033 'International Tables Vol C Tables 4.2.6.8 and 6.1.1.4'
O O 0.0106 0.0060 'International Tables Vol C Tables 4.2.6.8 and 6.1.1.4'
P P 0.1023 0.0942 'International Tables Vol C Tables 4.2.6.8 and 6.1.1.4'
Zn Zn 0.2839 1.4301 'International Tables Vol C Tables 4.2.6.8 and 6.1.1.4'

loop_
_geom_angle_atom_site_label_1
_geom_angle_atom_site_label_2
_geom_angle_atom_site_label_3
_geom_angle
_geom_angle_site_symmetry_1
_geom_angle_site_symmetry_3
N2 C1 C2 108.0 . .
N1 C2 C1 108.0 . .
C3 N1 C2 108.0 . .
C3 N1 Zn6 125.1(9) . .
C2 N1 Zn6 126.9(9) . .
N2 C3 N1 108.0 . .
C10 N2 C3 122.4(12) . .
C10 N2 C1 129.6(12) . .
C3 N2 C1 108.0 . .
C6 N3 C4 108(2) . .
C6 N3 C14 126.2(18) . .
C4 N3 C14 125(2) . .
C6 N4 C5 108.9(18) . .
C6 N4 Zn8 125.9(14) . 1_445
C5 N4 Zn8 124.7(15) . 1_445
N3 C4 C5 105(3) . .
N4 C5 C4 107(2) . .
N4 C6 N3 111.3(18) . .
N6 C9 N5 108.0 . .
C12 N5 C7 126.8(13) . .
C12 N5 C9 123.7(13) . .
C7 N5 C9 108.0 . .
C8 C7 N5 108.0 . .
N6 C8 C7 108.0 . .
C9 N6 C8 108.0 . .
C9 N6 Zn7 122.1(8) . 1_545
C8 N6 Zn7 129.8(8) . 1_545
N2 C10 C11 119.0(13) . .
N2 C10 C15 121.0(13) . .
C11 C10 C15 120.0 . .
C10 C11 C12 120.0 . .
N5 C12 C11 120.7(13) . .
N5 C12 C13 118.9(13) . .
C11 C12 C13 120.0 . .
C14 C13 C12 120.0 . .
N3 C14 C13 120.8(13) . .
N3 C14 C15 119.1(13) . .
C13 C14 C15 120.0 . .
C14 C15 C10 120.0 . .
N8 C18 N7 108.0 . .
C25 N8 C18 124.6(11) . .
C25 N8 C16 126.9(11) . .
C18 N8 C16 108.0 . .
N8 C16 C17 108.0 . .
N7 C17 C16 108.0 . .
C17 N7 C18 108.0 . .
C17 N7 Zn2 132.2(8) . .
C18 N7 Zn2 119.3(8) . .
C19 N10 C21 106.9(18) . .
C19 N10 C29 128.2(19) . .
C21 N10 C29 124.8(18) . .
C21 N9 C20 106(2) . .
C21 N9 Zn1 123.9(17) . 1_455
C20 N9 Zn1 130.5(17) . 1_455
N10 C19 C20 107(2) . .
N9 C20 C19 110(2) . .
N9 C21 N10 111(2) . .
N11 C24 N12 108.0 . .
C24 N11 C22 108.0 . .
C24 N11 Zn5 118.8(8) . 1_445
C22 N11 Zn5 130.8(8) . 1_445
C23 C22 N11 108.0 . .
N12 C23 C22 108.0 . .
C27 N12 C23 124.8(11) . .
C27 N12 C24 125.9(11) . .
C23 N12 C24 108.0 . .
N8 C25 C26 121.8(12) . .
N8 C25 C30 118.0(12) . .
C26 C25 C30 120.0 . .
C25 C26 C27 120.0 . .
N12 C27 C26 120.0(12) . .
N12 C27 C28 119.7(12) . .
C26 C27 C28 120.0 . .
C29 C28 C27 120.0 . .
C28 C29 C30 120.0 . .
C28 C29 N10 117.8(13) . .
C30 C29 N10 122.1(13) . .
C29 C30 C25 120.0 . .
P1 O1 Zn1 160.0(15) . .
P1 O2 Zn3 128.7(12) . .
P1 O3 Zn7 138.1(13) . 1_655
P2 O4 Zn1 127.1(9) . .
P2 O5 Zn2 130.2(10) . .
P2 O6 Zn5 130.7(10) . .
P3 O7 Zn2 144.4(14) . .
P3 O8 Zn4 130.9(10) . 3_765
P3 O9 Zn8 150.2(16) . 1_545
P4 O10 Zn3 142.9(10) . .
P4 O10 Zn4 119.4(9) . .
Zn3 O10 Zn4 97.6(6) . .
P4 O11 Zn5 126.3(10) . .
P4 O12 Zn6 131.3(11) . .
P5 O13 Zn5 151.6(19) . .
P5 O14 Zn6 137.4(11) . .
P5 O15 Zn4 130.2(10) . 3_775
P6 O16 Zn6 135.6(13) . .
P6 O17 Zn7 127.5(11) . .
P6 O18 Zn8 126.8(11) . .
P7 O19 Zn7 124.6(9) . .
P7 O20 Zn1 129.9(9) . 1_455
P7 O21 Zn4 141.8(10) . 3_775
P7 O21 Zn3 118.4(10) . 3_775
Zn4 O21 Zn3 99.6(6) 3_775 3_775
P8 O22 Zn8 140.2(14) . .
P8 O23 Zn2 138.3(14) . 1_565
P8 O24 Zn3 133.9(11) . 1_565
O3 P1 O1 117.6(12) . .
O3 P1 O2 110.2(12) . .
O1 P1 O2 117.0(12) . .
O6 P2 O4 112.9(9) . .
O6 P2 O5 111.7(10) . .
O4 P2 O5 112.5(9) . .
O7 P3 O8 109.1(11) . .
O7 P3 O9 114.7(13) . .
O8 P3 O9 111.2(11) . .
O11 P4 O10 111.8(11) . .
O11 P4 O12 115.3(12) . .
O10 P4 O12 107.9(10) . .
O13 P5 O15 110.5(13) . .
O13 P5 O14 114.3(14) . .
O15 P5 O14 110.5(12) . .
O16 P6 O18 113.0(12) . .
O16 P6 O17 111.4(11) . .
O18 P6 O17 112.6(11) . .
O19 P7 O20 114.8(10) . .
O19 P7 O21 112.9(10) . .
O20 P7 O21 107.4(9) . .
O23 P8 O24 110.4(14) . .
O23 P8 O22 115.8(14) . .
O24 P8 O22 106.6(11) . .
O1 Zn1 O4 116.4(8) . .
O1 Zn1 O20 108.4(8) . 1_655
O4 Zn1 O20 106.8(6) . 1_655
O1 Zn1 N9 106.4(10) . 1_655
O4 Zn1 N9 109.1(8) . 1_655
O20 Zn1 N9 109.6(8) 1_655 1_655
O7 Zn2 O5 114.7(7) . .
O7 Zn2 N7 103.2(8) . .
O5 Zn2 N7 109.3(7) . .
O7 Zn2 O23 112.0(11) . 1_545
O5 Zn2 O23 112.1(8) . 1_545
N7 Zn2 O23 104.6(8) . 1_545
O2 Zn3 O24 120.2(7) . 1_545
O2 Zn3 O21 107.1(8) . 2_754
O24 Zn3 O21 116.3(8) 1_545 2_754
O2 Zn3 O10 108.0(6) . .
O24 Zn3 O10 117.0(7) 1_545 .
O21 Zn3 O10 81.3(7) 2_754 .
O2 Zn3 Zn4 114.2(6) . .
O24 Zn3 Zn4 125.5(5) 1_545 .
O21 Zn3 Zn4 40.0(5) 2_754 .
O10 Zn3 Zn4 41.4(4) . .
O15 Zn4 O8 117.1(6) 2_754 2_644
O15 Zn4 O21 118.7(7) 2_754 2_754
O8 Zn4 O21 112.6(7) 2_644 2_754
O15 Zn4 O10 113.9(7) 2_754 .
O8 Zn4 O10 107.1(7) 2_644 .
O21 Zn4 O10 81.4(6) 2_754 .
O15 Zn4 Zn3 126.5(4) 2_754 .
O8 Zn4 Zn3 115.9(5) 2_644 .
O21 Zn4 Zn3 40.5(4) 2_754 .
O10 Zn4 Zn3 41.0(4) . .
O13 Zn5 O6 122.5(8) . .
O13 Zn5 N11 108(4) . 1_665
O6 Zn5 N11 110(3) . 1_665
O13 Zn5 O11 102.2(10) . .
O6 Zn5 O11 105.8(7) . .
N11 Zn5 O11 107(5) 1_665 .
O14 Zn6 O12 111.1(8) . .
O14 Zn6 O16 113.7(8) . .
O12 Zn6 O16 110.9(7) . .
O14 Zn6 N1 101.8(8) . .
O12 Zn6 N1 107.6(9) . .
O16 Zn6 N1 111.2(8) . .
O19 Zn7 O17 105.8(7) . .
O19 Zn7 N6 101(5) . 1_565
O17 Zn7 N6 114(4) . 1_565
O19 Zn7 O3 115.8(8) . 1_455
O17 Zn7 O3 109.6(8) . 1_455
N6 Zn7 O3 110(4) 1_565 1_455
O9 Zn8 O22 112.0(11) 1_565 .
O9 Zn8 O18 107.7(9) 1_565 .
O22 Zn8 O18 122.4(8) . .
O9 Zn8 N4 105.9(11) 1_565 1_665
O22 Zn8 N4 99.4(8) . 1_665
O18 Zn8 N4 107.9(8) . 1_665

loop_
_geom_bond_atom_site_label_1
_geom_bond_atom_site_label_2
_geom_bond_distance
_geom_bond_site_symmetry_2
C1 N2 1.4200 .
C1 C2 1.4200 .
C2 N1 1.4200 .
N1 C3 1.4200 .
N1 Zn6 1.962(11) .
C3 N2 1.4200 .
N2 C10 1.333(14) .
N3 C6 1.33(3) .
N3 C4 1.38(4) .
N3 C14 1.39(2) .
N4 C6 1.27(3) .
N4 C5 1.37(3) .
N4 Zn8 2.053(17) 1_445
C4 C5 1.39(5) .
C9 N6 1.4200 .
C9 N5 1.4200 .
N5 C12 1.339(14) .
N5 C7 1.4200 .
C7 C8 1.4200 .
C8 N6 1.4200 .
N6 Zn7 1.974(11) 1_545
C10 C11 1.3900 .
C10 C15 1.3900 .
C11 C12 1.3900 .
C12 C13 1.3900 .
C13 C14 1.3900 .
C14 C15 1.3900 .
C18 N8 1.4200 .
C18 N7 1.4200 .
N8 C25 1.363(13) .
N8 C16 1.4200 .
C16 C17 1.4200 .
C17 N7 1.4200 .
N7 Zn2 1.922(10) .
N10 C19 1.30(3) .
N10 C21 1.32(3) .
N10 C29 1.489(19) .
N9 C21 1.29(3) .
N9 C20 1.30(3) .
N9 Zn1 2.00(2) 1_455
C19 C20 1.33(3) .
C24 N11 1.4200 .
C24 N12 1.4200 .
N11 C22 1.4200 .
N11 Zn5 1.918(11) 1_445
C22 C23 1.4200 .
C23 N12 1.4200 .
N12 C27 1.377(13) .
C25 C26 1.3900 .
C25 C30 1.3900 .
C26 C27 1.3900 .
C27 C28 1.3900 .
C28 C29 1.3900 .
C29 C30 1.3900 .
O1 P1 1.509(17) .
O1 Zn1 1.881(14) .
O2 P1 1.533(16) .
O2 Zn3 1.910(18) .
O3 P1 1.397(16) .
O3 Zn7 1.981(15) 1_655
O4 P2 1.558(15) .
O4 Zn1 1.915(17) .
O5 P2 1.568(15) .
O5 Zn2 1.885(19) .
O6 P2 1.498(16) .
O6 Zn5 1.894(19) .
O7 P3 1.498(18) .
O7 Zn2 1.880(19) .
O8 P3 1.518(15) .
O8 Zn4 1.896(15) 3_765
O9 P3 1.57(2) .
O9 Zn8 1.838(17) 1_545
O10 P4 1.515(14) .
O10 Zn3 2.028(14) .
O10 Zn4 2.044(16) .
O11 P4 1.491(16) .
O11 Zn5 1.95(2) .
O12 P4 1.530(16) .
O12 Zn6 1.923(18) .
O13 P5 1.465(19) .
O13 Zn5 1.884(19) .
O14 P5 1.548(17) .
O14 Zn6 1.908(14) .
O15 P5 1.536(15) .
O15 Zn4 1.888(15) 3_775
O16 P6 1.438(16) .
O16 Zn6 1.940(17) .
O17 P6 1.487(17) .
O17 Zn7 1.956(18) .
O18 P6 1.476(17) .
O18 Zn8 1.967(18) .
O19 P7 1.512(15) .
O19 Zn7 1.947(17) .
O20 P7 1.513(14) .
O20 Zn1 1.941(16) 1_455
O21 P7 1.560(16) .
O21 Zn4 1.996(17) 3_775
O21 Zn3 2.017(15) 3_775
O22 P8 1.595(19) .
O22 Zn8 1.882(17) .
O23 P8 1.457(17) .
O23 Zn2 1.937(14) 1_565
O24 P8 1.467(18) .
O24 Zn3 1.92(2) 1_565
Zn3 Zn4 3.065(3) .
